data_4344793
loop_
_publ_author_name
'Plundrich, Gudrun T.'
'Wadepohl, Hubert'
'Gade, Lutz H.'

_publ_section_title
;
 Synthesis and Reactivity of Group 4 Metal Benzyl Complexes Supported by
 Carbazolide-Based PNP Pincer Ligands.
;
_journal_issue 1
_journal_name_full 'Inorganic chemistry'
_journal_page_first 353
_journal_paper_doi 10.1021/acs.inorgchem.5b02498
_journal_volume 55
_journal_year 2015
_chemical_formula_moiety 'C46 H46 Cl3 Hf N P2'
_chemical_formula_sum 'C46 H46 Cl3 Hf N P2'
_chemical_formula_weight 959.62
_chemical_properties_physical air-sensitive
_space_group_crystal_system triclinic
_space_group_IT_number 2
_space_group_name_Hall '-P 1'
_space_group_name_H-M_alt 'P -1'
_symmetry_cell_setting triclinic
_symmetry_Int_Tables_number 2
_symmetry_space_group_name_Hall '-P 1'
_symmetry_space_group_name_H-M 'P -1'
_atom_sites_solution_hydrogens geom
_atom_sites_solution_primary iterative
_atom_sites_solution_secondary difmap
_audit_block_code ga_gp22
_audit_creation_date
;
'Tue May 13 11:06:02 2014'
;
_audit_update_record 'Tue May 13 15:42:49 CEST 2014'
_cell_angle_alpha 76.9320(7)
_cell_angle_beta 77.1622(7)
_cell_angle_gamma 71.0505(8)
_cell_formula_units_Z 2
_cell_length_a 11.09282(10)
_cell_length_b 11.09294(9)
_cell_length_c 18.53238(15)
_cell_measurement_reflns_used 96106
_cell_measurement_temperature 120(1)
_cell_measurement_theta_max 33.7920
_cell_measurement_theta_min 3.6590
_cell_volume 2073.43(3)
_computing_cell_refinement
;
CrysAlisPro, Agilent Technologies,
Version 1.171.37.33 (release 27-03-2014 CrysAlis171 .NET)
(compiled Mar 27 2014,17:12:48)
;
_computing_data_collection
;
CrysAlisPro, Agilent Technologies,
Version 1.171.37.33 (release 27-03-2014 CrysAlis171 .NET)
(compiled Mar 27 2014,17:12:48)
;
_computing_data_reduction
;
CrysAlisPro, Agilent Technologies,
Version 1.171.37.33 (release 27-03-2014 CrysAlis171 .NET)
(compiled Mar 27 2014,17:12:48)
;
_computing_molecular_graphics 'Olex2 (Dolomanov et al., 2009)'
_computing_publication_material 'encif (Wadepohl, 2009-14); encifer 1.4 (CCDC, 2011)'
_computing_structure_refinement 'ShelXL (Sheldrick, 2008)'
_computing_structure_solution 'SUPERFLIP (Palatinus, 2007-2009)'
_diffrn_ambient_environment N~2~
_diffrn_ambient_temperature 120(1)
_diffrn_detector 'CCD plate'
_diffrn_detector_area_resol_mean 7.9621
_diffrn_detector_type Eos
_diffrn_measured_fraction_theta_full 0.998
_diffrn_measured_fraction_theta_max 0.958
_diffrn_measurement_details
;
  1 omega  -38.00   52.00   0.5000   10.0000
omega____ theta____ kappa____ phi______ frames
    -       31.1481  -57.0000  120.0000 180

  2 omega   29.00   57.00   0.5000   10.0000
omega____ theta____ kappa____ phi______ frames
    -       31.1481  -77.0000   30.0000 56

  3 omega   17.00  100.00   0.5000   10.0000
omega____ theta____ kappa____ phi______ frames
    -       31.1481   57.0000  -90.0000 166

  4 omega   39.00   80.00   0.5000   10.0000
omega____ theta____ kappa____ phi______ frames
    -       31.1481   57.0000  -30.0000 82

  5 omega   23.00   68.00   0.5000   10.0000
omega____ theta____ kappa____ phi______ frames
    -       31.1481   57.0000 -150.0000 90

  6 omega   11.00   51.00   0.5000   10.0000
omega____ theta____ kappa____ phi______ frames
    -       31.1481   57.0000 -180.0000 80

  7 omega  -39.00   22.00   0.5000   10.0000
omega____ theta____ kappa____ phi______ frames
    -       31.1481  -77.0000   30.0000 122

  8 omega   25.00   52.00   0.5000   10.0000
omega____ theta____ kappa____ phi______ frames
    -       31.1481   57.0000  120.0000 54

  9 phi    242.00  280.00   0.5000   10.0000
omega____ theta____ kappa____ phi______ frames
  31.1481   31.1481  -20.0000     -     76

 10 phi    317.00  359.00   0.5000   10.0000
omega____ theta____ kappa____ phi______ frames
  31.1481   31.1481  -20.0000     -     84

 11 phi    318.00  343.00   0.5000   10.0000
omega____ theta____ kappa____ phi______ frames
  31.1481   31.1481   60.0000     -     50

 12 omega  -18.00   63.00   0.5000    8.0000
omega____ theta____ kappa____ phi______ frames
    -       31.1481  -80.0000  -81.6759 162

 13 omega    2.00   94.00   0.5000    8.0000
omega____ theta____ kappa____ phi______ frames
    -       31.1481   30.0000  137.1092 184

 14 omega    1.00   48.00   0.5000    8.0000
omega____ theta____ kappa____ phi______ frames
    -       31.1481   77.0000   60.0000 94

 15 omega  -18.00   61.00   0.5000    8.0000
omega____ theta____ kappa____ phi______ frames
    -       31.1481  -77.0000   90.0000 158

 16 omega    1.00  100.00   0.5000    8.0000
omega____ theta____ kappa____ phi______ frames
    -       31.1481   77.0000  -30.0000 198

 17 omega    1.00   30.00   0.5000    8.0000
omega____ theta____ kappa____ phi______ frames
    -       31.1481   77.0000 -150.0000 58

 18 omega  -31.00   -3.00   0.5000    8.0000
omega____ theta____ kappa____ phi______ frames
    -       31.1481  -77.0000  -30.0000 56

 19 omega   25.00   61.00   0.5000    8.0000
omega____ theta____ kappa____ phi______ frames
    -       31.1481  -77.0000  -30.0000 72

 20 omega  -38.00   60.00   0.5000    8.0000
omega____ theta____ kappa____ phi______ frames
    -       32.0000  -79.0000 -139.2153 196

 21 omega    6.00  104.00   0.5000    8.0000
omega____ theta____ kappa____ phi______ frames
    -       31.1481   38.0000   90.0000 196

 22 omega  -39.00   61.00   0.5000    8.0000
omega____ theta____ kappa____ phi______ frames
    -       31.1481  -77.0000  -60.0000 200

 23 omega  -41.00   57.00   0.5000    8.0000
omega____ theta____ kappa____ phi______ frames
    -       31.1481  -38.0000  150.0000 196

 24 omega  -39.00   61.00   0.5000    8.0000
omega____ theta____ kappa____ phi______ frames
    -       31.1481  -77.0000   60.0000 200

 25 omega  -40.00   63.00   0.5000    8.0000
omega____ theta____ kappa____ phi______ frames
    -       31.1481  -80.0000 -163.9822 206

 26 omega    1.00  101.00   0.5000    8.0000
omega____ theta____ kappa____ phi______ frames
    -       31.1481   77.0000   90.0000 200

 27 omega    1.00  101.00   0.5000    8.0000
omega____ theta____ kappa____ phi______ frames
    -       31.1481   77.0000  -30.0000 200

 28 omega  -39.00   61.00   0.5000    8.0000
omega____ theta____ kappa____ phi______ frames
    -       31.1481  -77.0000  120.0000 200

 29 omega    6.00  104.00   0.5000    8.0000
omega____ theta____ kappa____ phi______ frames
    -       31.1481   38.0000 -120.0000 196

 30 omega  -39.00   61.00   0.5000    8.0000
omega____ theta____ kappa____ phi______ frames
    -       31.1481  -77.0000  -30.0000 200

 31 omega    1.00  101.00   0.5000    8.0000
omega____ theta____ kappa____ phi______ frames
    -       31.1481   77.0000 -180.0000 200

 32 omega    1.00  101.00   0.5000    8.0000
omega____ theta____ kappa____ phi______ frames
    -       31.1481   77.0000   60.0000 200

 33 omega  -40.00   63.00   0.5000    8.0000
omega____ theta____ kappa____ phi______ frames
    -       31.1481  -80.0000   27.6074 206

 34 omega    6.00  104.00   0.5000    8.0000
omega____ theta____ kappa____ phi______ frames
    -       31.1481   38.0000    0.0000 196

 35 omega    1.00  101.00   0.5000    8.0000
omega____ theta____ kappa____ phi______ frames
    -       31.1481   77.0000 -120.0000 200

 36 omega  -39.00   63.00   0.5000    8.0000
omega____ theta____ kappa____ phi______ frames
    -       32.0000  -79.0000 -139.2153 204

 37 omega  -39.00   61.00   0.5000    8.0000
omega____ theta____ kappa____ phi______ frames
    -       31.1481  -77.0000   90.0000 200

 38 omega  -39.00   61.00   0.5000    8.0000
omega____ theta____ kappa____ phi______ frames
    -       31.1481  -77.0000  150.0000 200

 39 omega    2.00  104.00   0.5000    8.0000
omega____ theta____ kappa____ phi______ frames
    -       31.1481   30.0000  137.1092 204

 40 phi    120.00  240.00   0.5000    8.0000
omega____ theta____ kappa____ phi______ frames
  31.1481   31.1481   20.0000     -     240

 41 omega  -42.00  104.00   0.5000    8.0000
omega____ theta____ kappa____ phi______ frames
    -       31.1481    0.0000    0.0000 292

 42 omega  -42.00  104.00   0.5000    8.0000
omega____ theta____ kappa____ phi______ frames
    -       31.1481    0.0000  120.0000 292

 43 omega  -42.00  104.00   0.5000    8.0000
omega____ theta____ kappa____ phi______ frames
    -       31.1481    0.0000  240.0000 292

 44 phi      0.00  120.00   0.5000    8.0000
omega____ theta____ kappa____ phi______ frames
  40.0000   31.1481    0.0000     -     240

 45 phi      0.00  120.00   0.5000    8.0000
omega____ theta____ kappa____ phi______ frames
  31.1481   31.1481  -20.0000     -     240

 46 phi      0.00  120.00   0.5000    8.0000
omega____ theta____ kappa____ phi______ frames
  31.1481   31.1481   20.0000     -     240

 47 phi      0.00  120.00   0.5000    8.0000
omega____ theta____ kappa____ phi______ frames
  31.1481   31.1481  -40.0000     -     240

 48 phi      0.00  120.00   0.5000    8.0000
omega____ theta____ kappa____ phi______ frames
  31.1481   31.1481   40.0000     -     240

 49 phi      0.00  120.00   0.5000    8.0000
omega____ theta____ kappa____ phi______ frames
  31.1481   31.1481  -60.0000     -     240

 50 phi      0.00   25.00   0.5000    8.0000
omega____ theta____ kappa____ phi______ frames
  31.1481   31.1481   60.0000     -     50

 51 omega   11.00  100.00   0.5000    8.0000
omega____ theta____ kappa____ phi______ frames
    -       31.1481   57.0000  -90.0000 178

 52 omega   37.00   63.00   0.5000    8.0000
omega____ theta____ kappa____ phi______ frames
    -       32.0000  -79.0000  149.2164 52

 53 omega  -42.00  104.00   0.5000    8.0000
omega____ theta____ kappa____ phi______ frames
    -       31.1481    0.0000  120.0000 292

 54 omega  -42.00  104.00   0.5000    8.0000
omega____ theta____ kappa____ phi______ frames
    -       31.1481    0.0000  240.0000 292

 55 omega  -42.00  104.00   0.5000    8.0000
omega____ theta____ kappa____ phi______ frames
    -       31.1481    0.0000    0.0000 292

 56 omega  -42.00  104.00   0.5000    8.0000
omega____ theta____ kappa____ phi______ frames
    -       31.1481    0.0000  120.0000 292

 57 omega  -42.00  104.00   0.5000    8.0000
omega____ theta____ kappa____ phi______ frames
    -       31.1481    0.0000  240.0000 292

 58 phi      0.00   88.00   0.5000    8.0000
omega____ theta____ kappa____ phi______ frames
  40.0000   31.1481    0.0000     -     176

;
_diffrn_measurement_device 'four-circle diffractometer'
_diffrn_measurement_device_type 'Agilent SuperNova, Dual, Cu at zero, Eos'
_diffrn_measurement_method '\w and \p scans'
_diffrn_measurement_specimen_support 'polyimid foil'
_diffrn_orient_matrix_UB_11 -0.0234342000
_diffrn_orient_matrix_UB_12 0.0683577000
_diffrn_orient_matrix_UB_13 -0.0082108000
_diffrn_orient_matrix_UB_21 0.0445085000
_diffrn_orient_matrix_UB_22 -0.0001130000
_diffrn_orient_matrix_UB_23 -0.0340313000
_diffrn_orient_matrix_UB_31 -0.0465058000
_diffrn_orient_matrix_UB_32 -0.0053617000
_diffrn_orient_matrix_UB_33 -0.0189624000
_diffrn_radiation_monochromator mirror
_diffrn_radiation_probe x-ray
_diffrn_radiation_type 'Mo K\a'
_diffrn_radiation_wavelength 0.71073
_diffrn_reflns_av_R_equivalents 0.0725
_diffrn_reflns_av_unetI/netI 0.0291
_diffrn_reflns_laue_measured_fraction_full 0.998
_diffrn_reflns_laue_measured_fraction_max 0.958
_diffrn_reflns_limit_h_max 17
_diffrn_reflns_limit_h_min -17
_diffrn_reflns_limit_k_max 17
_diffrn_reflns_limit_k_min -17
_diffrn_reflns_limit_l_max 29
_diffrn_reflns_limit_l_min -29
_diffrn_reflns_number 305972
_diffrn_reflns_point_group_measured_fraction_full 0.998
_diffrn_reflns_point_group_measured_fraction_max 0.958
_diffrn_reflns_theta_full 25.242
_diffrn_reflns_theta_max 34.488
_diffrn_reflns_theta_min 3.249
_diffrn_source 'microfocus X-Ray tube'
_exptl_absorpt_coefficient_mu 2.820
_exptl_absorpt_correction_T_max 0.951
_exptl_absorpt_correction_T_min 0.591
_exptl_absorpt_correction_type gaussian
_exptl_absorpt_process_details
;
CrysAlisPro, Agilent Technologies,
Version 1.171.37.33 (release 27-03-2014 CrysAlis171 .NET)
(compiled Mar 27 2014,17:12:48)
Numerical absorption correction based on gaussian integration over
            a multifaceted crystal model
Empirical absorption correction using spherical harmonics,
 implemented in SCALE3 ABSPACK scaling algorithm.
;
_exptl_crystal_colour orange
_exptl_crystal_colour_primary orange
_exptl_crystal_density_diffrn 1.537
_exptl_crystal_description plate
_exptl_crystal_F_000 964
_exptl_crystal_size_max 0.2133
_exptl_crystal_size_mid 0.0665
_exptl_crystal_size_min 0.0177
_refine_diff_density_max 1.810
_refine_diff_density_min -2.759
_refine_diff_density_rms 0.112
_refine_ls_extinction_method none
_refine_ls_goodness_of_fit_ref 1.224
_refine_ls_hydrogen_treatment constr
_refine_ls_matrix_type full
_refine_ls_number_parameters 539
_refine_ls_number_reflns 16859
_refine_ls_number_restraints 54
_refine_ls_restrained_S_all 1.222
_refine_ls_R_factor_all 0.0364
_refine_ls_R_factor_gt 0.0333
_refine_ls_shift/su_max 0.001
_refine_ls_shift/su_mean 0.000
_refine_ls_structure_factor_coef Fsqd
_refine_ls_weighting_details 'w=1/[\s^2^(Fo^2^)+(0.0177P)^2^+2.4470P] where P=(Fo^2^+2Fc^2^)/3'
_refine_ls_weighting_scheme calc
_refine_ls_wR_factor_gt 0.0642
_refine_ls_wR_factor_ref 0.0650
_reflns_Friedel_coverage 0.000
_reflns_number_gt 16163
_reflns_number_total 16859
_reflns_threshold_expression 'I > 2\s(I)'
_cod_data_source_file ic5b02498_si_002.cif
_cod_data_source_block ga_gp22
_cod_database_code 4344793
_audit_block_refno 2038
_audit_block_usercomment 'gp_jo_04 plate orange'
_shelxl_version_number 2014-3
_chemical_oxdiff_formula 'C46 H46 Cl3 Hf1 N1 P2'
_chemical_oxdiff_usercomment 'gp_jo_04 plate orange'
_shelx_space_group_comment
;
The symmetry employed for this shelxl refinement is uniquely defined
by the following loop, which should always be used as a source of
symmetry information in preference to the above space-group names.
They are only intended as comments.
;
_shelx_estimated_absorpt_t_max 0.766
_shelx_estimated_absorpt_t_min 0.766
_reflns_odcompleteness_completeness 99.82
_reflns_odcompleteness_iscentric 1
_reflns_odcompleteness_theta 26.32
_olex2_refinement_description
;
1. Fixed Uiso
 At 1.2 times of:
  All C(H) groups, All C(H,H) groups
 At 1.5 times of:
  All C(H,H,H) groups
2. Restrained planarity
 C42B, C43B, C44B, C45B, C46B, C47B
 with sigma of 0.1
 C42A, C43A, C44A, C45A, C46A, C47A
 with sigma of 0.1
3. Uiso/Uaniso restraints and constraints
C42A \\sim C42B \\sim C43B \\sim C44B \\sim C45B \\sim C45A \\sim C46B \\sim
C47B \\sim C43A \\sim C44A \\sim C46A \\sim C47A: within 1A with sigma of 0.04
and sigma for terminal atoms of 0.08
4. Same fragment restrains
{C42A, C43A, C44A, C45A, C46A, C47A}
as
{C42B, C43B, C44B, C45B, C46B, C47B}
5. Others
 Sof(C42B)=Sof(C43B)=Sof(H43B)=Sof(C44B)=Sof(H44B)=Sof(C45B)=Sof(H45B)=
 Sof(C46B)=Sof(H46B)=Sof(C47B)=Sof(H47B)=1-FVAR(1)
 Sof(C42A)=Sof(C43A)=Sof(H43A)=Sof(C44A)=Sof(H44A)=Sof(C45A)=Sof(H45A)=
 Sof(C46A)=Sof(H46A)=Sof(C47A)=Sof(H47A)=FVAR(1)
6.a Secondary CH2 refined with riding coordinates:
 C14(H14A,H14B), C15(H15A,H15B)
6.b Aromatic/amide H refined with riding coordinates:
 C4(H4), C6(H6), C9(H9), C11(H11), C25(H25), C26(H26), C27(H27), C28(H28),
 C29(H29), C31(H31), C32(H32), C33(H33), C34(H34), C35(H35), C37(H37), C38(H38),
  C39(H39), C40(H40), C41(H41), C43A(H43A), C44A(H44A), C45A(H45A), C46A(H46A),
 C47A(H47A), C43B(H43B), C44B(H44B), C45B(H45B), C46B(H46B), C47B(H47B)
6.c Idealised Me refined as rotating group:
 C17(H17A,H17B,H17C), C18(H18A,H18B,H18C), C19(H19A,H19B,H19C), C21(H21A,H21B,
 H21C), C22(H22A,H22B,H22C), C23(H23A,H23B,H23C)
;
_cell_oxdiff_length_a 11.09282(10)
_cell_oxdiff_length_b 11.09294(9)
_cell_oxdiff_length_c 18.53238(15)
_cell_oxdiff_angle_alpha 76.9320(7)
_cell_oxdiff_angle_beta 77.1622(7)
_cell_oxdiff_angle_gamma 71.0505(8)
_cell_oxdiff_volume 2073.43(3)
_cell_oxdiff_measurement_reflns_used 96106

loop_
_symmetry_equiv_pos_as_xyz
'x, y, z'
'-x, -y, -z'

loop_
_atom_site_label
_atom_site_type_symbol
_atom_site_fract_x
_atom_site_fract_y
_atom_site_fract_z
_atom_site_U_iso_or_equiv
_atom_site_adp_type
_atom_site_occupancy
_atom_site_site_symmetry_order
_atom_site_calc_flag
_atom_site_refinement_flags_posn
_atom_site_refinement_flags_occupancy
_atom_site_disorder_assembly
_atom_site_disorder_group
Hf Hf 0.25508(2) 0.50865(2) 0.28842(2) 0.01238(2) Uani 1 1 d . . . .
Cl3 Cl 0.18081(6) 0.67188(5) 0.36921(3) 0.02227(10) Uani 1 1 d . . . .
Cl2 Cl 0.31535(6) 0.33703(5) 0.21754(3) 0.02237(10) Uani 1 1 d . . . .
Cl1 Cl 0.47743(5) 0.47384(6) 0.29850(4) 0.02768(11) Uani 1 1 d . . . .
P1 P 0.28477(5) 0.70507(5) 0.17185(3) 0.01426(9) Uani 1 1 d . . . .
P2 P 0.21022(5) 0.33599(5) 0.41547(3) 0.01514(9) Uani 1 1 d . . . .
N1 N 0.05914(17) 0.55548(16) 0.26677(9) 0.0146(3) Uani 1 1 d . . . .
C2 C -0.00349(19) 0.45698(18) 0.28872(11) 0.0142(3) Uani 1 1 d . . . .
C3 C -0.01561(19) 0.37403(18) 0.35836(11) 0.0152(3) Uani 1 1 d . . . .
C4 C -0.0829(2) 0.2851(2) 0.36462(12) 0.0182(4) Uani 1 1 d . . . .
H4 H -0.0922 0.2293 0.4113 0.022 Uiso 1 1 calc R . . .
C5 C -0.1382(2) 0.2719(2) 0.30628(12) 0.0183(4) Uani 1 1 d . . . .
C6 C -0.1345(2) 0.3614(2) 0.24039(12) 0.0172(4) Uani 1 1 d . . . .
H6 H -0.1764 0.3600 0.2012 0.021 Uiso 1 1 calc R . . .
C7 C -0.06892(19) 0.45351(18) 0.23212(11) 0.0150(3) Uani 1 1 d . . . .
C8 C -0.05515(19) 0.56105(18) 0.17354(11) 0.0150(3) Uani 1 1 d . . . .
C9 C -0.1023(2) 0.6090(2) 0.10515(11) 0.0172(4) Uani 1 1 d . . . .
H9 H -0.1492 0.5647 0.0891 0.021 Uiso 1 1 calc R . . .
C10 C -0.0802(2) 0.72174(19) 0.06081(11) 0.0174(4) Uani 1 1 d . . . .
C11 C -0.0110(2) 0.78421(19) 0.08763(11) 0.0171(4) Uani 1 1 d . . . .
H11 H 0.0022 0.8624 0.0584 0.021 Uiso 1 1 calc R . . .
C12 C 0.03908(19) 0.73827(18) 0.15437(11) 0.0155(3) Uani 1 1 d . . . .
C13 C 0.01886(19) 0.62219(18) 0.19770(11) 0.0138(3) Uani 1 1 d . . . .
C14 C 0.1167(2) 0.80905(19) 0.17658(12) 0.0171(4) Uani 1 1 d . . . .
H14A H 0.0816 0.8276 0.2282 0.020 Uiso 1 1 calc R . . .
H14B H 0.1129 0.8920 0.1420 0.020 Uiso 1 1 calc R . . .
C15 C 0.0330(2) 0.3827(2) 0.42652(11) 0.0175(4) Uani 1 1 d . . . .
H15A H 0.0001 0.3259 0.4706 0.021 Uiso 1 1 calc R . . .
H15B H -0.0024 0.4725 0.4367 0.021 Uiso 1 1 calc R . . .
C16 C -0.1928(2) 0.1578(2) 0.31712(14) 0.0240(4) Uani 1 1 d . . . .
C17 C -0.0787(3) 0.0323(3) 0.3216(2) 0.0400(7) Uani 1 1 d . . . .
H17A H -0.0134 0.0375 0.2766 0.060 Uiso 1 1 calc GR . . .
H17B H -0.1102 -0.0420 0.3249 0.060 Uiso 1 1 calc GR . . .
H17C H -0.0403 0.0220 0.3662 0.060 Uiso 1 1 calc GR . . .
C18 C -0.2886(3) 0.1520(3) 0.39007(17) 0.0384(6) Uani 1 1 d . . . .
H18A H -0.2454 0.1435 0.4324 0.058 Uiso 1 1 calc GR . . .
H18B H -0.3212 0.0774 0.3964 0.058 Uiso 1 1 calc GR . . .
H18C H -0.3609 0.2315 0.3882 0.058 Uiso 1 1 calc GR . . .
C19 C -0.2613(3) 0.1647(3) 0.25255(16) 0.0336(6) Uani 1 1 d . . . .
H19A H -0.3334 0.2442 0.2490 0.050 Uiso 1 1 calc GR . . .
H19B H -0.2943 0.0897 0.2619 0.050 Uiso 1 1 calc GR . . .
H19C H -0.2002 0.1646 0.2054 0.050 Uiso 1 1 calc GR . . .
C20 C -0.1282(2) 0.7812(2) -0.01454(12) 0.0206(4) Uani 1 1 d . . . .
C21 C -0.0129(3) 0.7940(3) -0.07617(13) 0.0293(5) Uani 1 1 d . . . .
H21A H 0.0280 0.8519 -0.0646 0.044 Uiso 1 1 calc GR . . .
H21B H -0.0431 0.8295 -0.1246 0.044 Uiso 1 1 calc GR . . .
H21C H 0.0499 0.7086 -0.0786 0.044 Uiso 1 1 calc GR . . .
C22 C -0.2235(3) 0.9161(2) -0.00916(14) 0.0293(5) Uani 1 1 d . . . .
H22A H -0.2978 0.9086 0.0298 0.044 Uiso 1 1 calc GR . . .
H22B H -0.2531 0.9547 -0.0575 0.044 Uiso 1 1 calc GR . . .
H22C H -0.1805 0.9710 0.0037 0.044 Uiso 1 1 calc GR . . .
C23 C -0.1958(3) 0.6991(3) -0.03736(15) 0.0343(6) Uani 1 1 d . . . .
H23A H -0.1371 0.6118 -0.0394 0.052 Uiso 1 1 calc GR . . .
H23B H -0.2206 0.7384 -0.0869 0.052 Uiso 1 1 calc GR . . .
H23C H -0.2733 0.6945 -0.0004 0.052 Uiso 1 1 calc GR . . .
C24 C 0.3811(2) 0.80007(19) 0.18592(11) 0.0178(4) Uani 1 1 d . . . .
C25 C 0.5156(2) 0.7488(2) 0.17643(13) 0.0240(4) Uani 1 1 d . . . .
H25 H 0.5550 0.6643 0.1645 0.029 Uiso 1 1 calc R . . .
C26 C 0.5918(3) 0.8217(3) 0.18445(14) 0.0300(5) Uani 1 1 d . . . .
H26 H 0.6832 0.7872 0.1778 0.036 Uiso 1 1 calc R . . .
C27 C 0.5338(3) 0.9446(3) 0.20214(16) 0.0361(6) Uani 1 1 d . . . .
H27 H 0.5857 0.9947 0.2070 0.043 Uiso 1 1 calc R . . .
C28 C 0.4014(3) 0.9947(3) 0.21277(17) 0.0352(6) Uani 1 1 d . . . .
H28 H 0.3626 1.0787 0.2254 0.042 Uiso 1 1 calc R . . .
C29 C 0.3239(3) 0.9232(2) 0.20507(14) 0.0259(5) Uani 1 1 d . . . .
H29 H 0.2325 0.9579 0.2128 0.031 Uiso 1 1 calc R . . .
C30 C 0.3365(2) 0.68209(19) 0.07411(11) 0.0158(3) Uani 1 1 d . . . .
C31 C 0.4044(2) 0.7600(2) 0.02235(12) 0.0200(4) Uani 1 1 d . . . .
H31 H 0.4274 0.8239 0.0384 0.024 Uiso 1 1 calc R . . .
C32 C 0.4383(2) 0.7441(2) -0.05277(13) 0.0244(4) Uani 1 1 d . . . .
H32 H 0.4848 0.7968 -0.0877 0.029 Uiso 1 1 calc R . . .
C33 C 0.4042(2) 0.6514(2) -0.07670(12) 0.0235(4) Uani 1 1 d . . . .
H33 H 0.4270 0.6410 -0.1279 0.028 Uiso 1 1 calc R . . .
C34 C 0.3368(2) 0.5741(2) -0.02571(13) 0.0228(4) Uani 1 1 d . . . .
H34 H 0.3132 0.5110 -0.0422 0.027 Uiso 1 1 calc R . . .
C35 C 0.3034(2) 0.5884(2) 0.04970(12) 0.0194(4) Uani 1 1 d . . . .
H35 H 0.2582 0.5344 0.0845 0.023 Uiso 1 1 calc R . . .
C36 C 0.2477(2) 0.3506(2) 0.50337(11) 0.0176(4) Uani 1 1 d . . . .
C37 C 0.1990(2) 0.2833(2) 0.57124(12) 0.0219(4) Uani 1 1 d . . . .
H37 H 0.1458 0.2313 0.5713 0.026 Uiso 1 1 calc R . . .
C38 C 0.2287(2) 0.2929(2) 0.63849(13) 0.0261(5) Uani 1 1 d . . . .
H38 H 0.1957 0.2472 0.6844 0.031 Uiso 1 1 calc R . . .
C39 C 0.3063(2) 0.3691(2) 0.63867(13) 0.0273(5) Uani 1 1 d . . . .
H39 H 0.3265 0.3753 0.6847 0.033 Uiso 1 1 calc R . . .
C40 C 0.3543(3) 0.4361(3) 0.57173(14) 0.0286(5) Uani 1 1 d . . . .
H40 H 0.4069 0.4885 0.5720 0.034 Uiso 1 1 calc R . . .
C41 C 0.3255(2) 0.4267(2) 0.50392(13) 0.0244(4) Uani 1 1 d . . . .
H41 H 0.3590 0.4723 0.4581 0.029 Uiso 1 1 calc R . . .
C42A C 0.2668(6) 0.1649(6) 0.4111(7) 0.018(2) Uani 0.568(9) 1 d . P A 1
C43A C 0.3986(4) 0.1130(4) 0.3929(4) 0.0294(12) Uani 0.568(9) 1 d . P A 1
H43A H 0.4536 0.1672 0.3818 0.035 Uiso 0.568(9) 1 calc R P A 1
C44A C 0.4509(4) -0.0193(4) 0.3910(4) 0.0337(13) Uani 0.568(9) 1 d . P A 1
H44A H 0.5418 -0.0549 0.3792 0.040 Uiso 0.568(9) 1 calc R P A 1
C45A C 0.3718(9) -0.0985(6) 0.4062(12) 0.030(2) Uani 0.568(9) 1 d . P A 1
H45A H 0.4080 -0.1887 0.4059 0.036 Uiso 0.568(9) 1 calc R P A 1
C46A C 0.2408(5) -0.0466(5) 0.4217(4) 0.0320(13) Uani 0.568(9) 1 d . P A 1
H46A H 0.1857 -0.1000 0.4291 0.038 Uiso 0.568(9) 1 calc R P A 1
C47A C 0.1876(5) 0.0845(4) 0.4266(4) 0.0289(11) Uani 0.568(9) 1 d . P A 1
H47A H 0.0970 0.1189 0.4405 0.035 Uiso 0.568(9) 1 calc R P A 1
C42B C 0.2802(7) 0.1598(6) 0.4156(9) 0.017(3) Uani 0.432(9) 1 d . P A 2
C43B C 0.3983(5) 0.0955(5) 0.4378(4) 0.0249(14) Uani 0.432(9) 1 d . P A 2
H43B H 0.4428 0.1409 0.4550 0.030 Uiso 0.432(9) 1 calc R P A 2
C44B C 0.4529(5) -0.0365(5) 0.4352(5) 0.0315(16) Uani 0.432(9) 1 d . P A 2
H44B H 0.5341 -0.0802 0.4511 0.038 Uiso 0.432(9) 1 calc R P A 2
C45B C 0.3907(10) -0.1039(9) 0.4100(15) 0.033(4) Uani 0.432(9) 1 d . P A 2
H45B H 0.4292 -0.1931 0.4075 0.039 Uiso 0.432(9) 1 calc R P A 2
C46B C 0.2730(9) -0.0408(6) 0.3888(6) 0.038(2) Uani 0.432(9) 1 d . P A 2
H46B H 0.2276 -0.0875 0.3734 0.046 Uiso 0.432(9) 1 calc R P A 2
C47B C 0.2184(8) 0.0916(6) 0.3893(6) 0.0332(18) Uani 0.432(9) 1 d . P A 2
H47B H 0.1386 0.1352 0.3717 0.040 Uiso 0.432(9) 1 calc R P A 2

loop_
_atom_site_aniso_label
_atom_site_aniso_U_11
_atom_site_aniso_U_22
_atom_site_aniso_U_33
_atom_site_aniso_U_23
_atom_site_aniso_U_13
_atom_site_aniso_U_12
Hf 0.01436(4) 0.01033(3) 0.01237(3) -0.00188(2) -0.00161(2) -0.00381(2)
Cl3 0.0289(3) 0.0184(2) 0.0221(2) -0.00921(18) -0.00439(19) -0.00614(19)
Cl2 0.0281(3) 0.0164(2) 0.0212(2) -0.00840(17) 0.00176(19) -0.00483(18)
Cl1 0.0175(2) 0.0326(3) 0.0338(3) -0.0046(2) -0.0074(2) -0.0070(2)
P1 0.0174(2) 0.01173(19) 0.0149(2) -0.00246(16) -0.00197(17) -0.00617(17)
P2 0.0194(2) 0.0127(2) 0.0127(2) -0.00226(16) -0.00203(17) -0.00399(18)
N1 0.0162(8) 0.0125(7) 0.0154(7) -0.0008(5) -0.0023(6) -0.0059(6)
C2 0.0141(8) 0.0123(7) 0.0156(8) -0.0023(6) -0.0010(6) -0.0039(6)
C3 0.0150(8) 0.0134(8) 0.0151(8) -0.0021(6) -0.0007(6) -0.0023(6)
C4 0.0192(9) 0.0164(8) 0.0178(9) 0.0000(7) -0.0011(7) -0.0069(7)
C5 0.0168(9) 0.0174(8) 0.0210(9) -0.0017(7) -0.0018(7) -0.0071(7)
C6 0.0178(9) 0.0176(8) 0.0177(8) -0.0025(7) -0.0026(7) -0.0077(7)
C7 0.0159(8) 0.0136(8) 0.0155(8) -0.0012(6) -0.0021(6) -0.0052(6)
C8 0.0155(8) 0.0130(7) 0.0159(8) -0.0009(6) -0.0022(6) -0.0045(6)
C9 0.0177(9) 0.0173(8) 0.0180(9) -0.0017(7) -0.0051(7) -0.0063(7)
C10 0.0180(9) 0.0158(8) 0.0167(8) 0.0001(7) -0.0040(7) -0.0037(7)
C11 0.0174(9) 0.0144(8) 0.0180(8) 0.0005(7) -0.0041(7) -0.0039(7)
C12 0.0158(9) 0.0122(7) 0.0181(8) -0.0016(6) -0.0027(7) -0.0043(6)
C13 0.0141(8) 0.0119(7) 0.0144(8) -0.0019(6) -0.0019(6) -0.0028(6)
C14 0.0196(9) 0.0122(8) 0.0188(9) -0.0026(6) -0.0024(7) -0.0043(7)
C15 0.0184(9) 0.0192(9) 0.0133(8) -0.0022(7) -0.0005(7) -0.0051(7)
C16 0.0259(11) 0.0215(10) 0.0269(11) 0.0000(8) -0.0023(9) -0.0142(9)
C17 0.0389(16) 0.0191(11) 0.063(2) -0.0028(12) -0.0089(14) -0.0120(11)
C18 0.0417(16) 0.0453(16) 0.0341(14) -0.0027(12) 0.0045(12) -0.0303(14)
C19 0.0425(15) 0.0348(13) 0.0349(13) -0.0012(11) -0.0096(11) -0.0273(12)
C20 0.0237(10) 0.0204(9) 0.0170(9) 0.0018(7) -0.0069(8) -0.0064(8)
C21 0.0298(12) 0.0379(13) 0.0164(9) -0.0013(9) -0.0031(9) -0.0071(10)
C22 0.0303(12) 0.0251(11) 0.0247(11) 0.0039(9) -0.0078(9) -0.0006(9)
C23 0.0474(16) 0.0347(13) 0.0288(12) 0.0066(10) -0.0220(12) -0.0200(12)
C24 0.0241(10) 0.0154(8) 0.0167(8) -0.0007(7) -0.0041(7) -0.0099(7)
C25 0.0238(11) 0.0267(11) 0.0249(10) -0.0045(8) -0.0029(8) -0.0123(9)
C26 0.0305(13) 0.0420(14) 0.0250(11) -0.0015(10) -0.0045(9) -0.0232(11)
C27 0.0531(18) 0.0399(14) 0.0313(13) 0.0021(11) -0.0154(12) -0.0348(14)
C28 0.0524(18) 0.0211(11) 0.0417(15) -0.0050(10) -0.0166(13) -0.0176(11)
C29 0.0331(13) 0.0172(9) 0.0307(12) -0.0036(8) -0.0103(10) -0.0086(9)
C30 0.0172(9) 0.0137(8) 0.0155(8) -0.0016(6) -0.0022(7) -0.0041(7)
C31 0.0231(10) 0.0184(9) 0.0180(9) -0.0004(7) -0.0012(7) -0.0085(8)
C32 0.0248(11) 0.0272(11) 0.0185(9) -0.0006(8) 0.0012(8) -0.0090(9)
C33 0.0215(10) 0.0294(11) 0.0167(9) -0.0043(8) -0.0028(8) -0.0033(8)
C34 0.0242(11) 0.0260(10) 0.0204(9) -0.0081(8) -0.0053(8) -0.0063(8)
C35 0.0219(10) 0.0183(9) 0.0183(9) -0.0031(7) -0.0016(7) -0.0074(7)
C36 0.0200(9) 0.0162(8) 0.0153(8) -0.0034(7) -0.0050(7) -0.0017(7)
C37 0.0239(10) 0.0230(10) 0.0173(9) -0.0022(7) -0.0035(8) -0.0054(8)
C38 0.0261(11) 0.0299(11) 0.0165(9) -0.0046(8) -0.0027(8) -0.0004(9)
C39 0.0286(12) 0.0307(12) 0.0207(10) -0.0091(9) -0.0104(9) 0.0015(9)
C40 0.0317(13) 0.0307(12) 0.0273(11) -0.0077(9) -0.0112(10) -0.0081(10)
C41 0.0282(12) 0.0257(10) 0.0216(10) -0.0032(8) -0.0063(8) -0.0097(9)
C42A 0.015(3) 0.019(3) 0.013(3) 0.000(2) -0.003(2) 0.002(2)
C43A 0.024(2) 0.0218(19) 0.042(3) -0.010(2) -0.0046(19) -0.0031(16)
C44A 0.025(2) 0.025(2) 0.047(4) -0.013(2) -0.004(2) 0.0018(17)
C45A 0.044(4) 0.013(3) 0.031(4) -0.002(3) -0.009(4) -0.007(3)
C46A 0.034(3) 0.0172(19) 0.046(4) -0.001(2) -0.011(2) -0.0088(19)
C47A 0.025(2) 0.0156(18) 0.043(3) 0.000(2) -0.006(2) -0.0043(16)
C42B 0.029(5) 0.009(4) 0.017(4) -0.002(3) -0.005(4) -0.009(3)
C43B 0.017(2) 0.020(2) 0.036(4) -0.005(2) -0.005(2) -0.0018(18)
C44B 0.023(3) 0.025(3) 0.037(4) -0.004(3) -0.004(3) 0.006(2)
C45B 0.033(4) 0.021(5) 0.030(7) -0.009(4) 0.002(4) 0.010(3)
C46B 0.045(5) 0.018(3) 0.056(5) -0.014(3) -0.011(4) -0.006(3)
C47B 0.039(4) 0.015(2) 0.049(5) -0.012(3) -0.021(4) 0.003(2)

loop_
_atom_type_symbol
_atom_type_description
_atom_type_scat_dispersion_real
_atom_type_scat_dispersion_imag
_atom_type_scat_source
C C 0.0033 0.0016 'International Tables Vol C Tables 4.2.6.8 and 6.1.1.4'
H H 0.0000 0.0000 'International Tables Vol C Tables 4.2.6.8 and 6.1.1.4'
Cl Cl 0.1484 0.1585 'International Tables Vol C Tables 4.2.6.8 and 6.1.1.4'
Hf Hf -0.5830 6.1852 'International Tables Vol C Tables 4.2.6.8 and 6.1.1.4'
N N 0.0061 0.0033 'International Tables Vol C Tables 4.2.6.8 and 6.1.1.4'
P P 0.1023 0.0942 'International Tables Vol C Tables 4.2.6.8 and 6.1.1.4'

loop_
_exptl_crystal_face_index_h
_exptl_crystal_face_index_k
_exptl_crystal_face_index_l
_exptl_crystal_face_perp_dist
_exptl_oxdiff_crystal_face_indexfrac_h
_exptl_oxdiff_crystal_face_indexfrac_k
_exptl_oxdiff_crystal_face_indexfrac_l
_exptl_oxdiff_crystal_face_x
_exptl_oxdiff_crystal_face_y
_exptl_oxdiff_crystal_face_z
-1 14 -3 0.0144 -1.0198 13.9873 -3.0188 1.0048 0.0558 0.0297
1 -14 3 0.0033 1.0198 -13.9873 3.0188 -1.0048 -0.0558 -0.0297
-13 -10 -16 0.0651 -12.9984 -10.0081 -15.9940 -0.2482 -0.0331 0.9614
14 5 18 0.0524 14.0061 5.0135 18.0011 -0.1333 0.0102 -1.0196
12 7 20 0.0438 12.0035 7.0132 19.9994 0.0339 -0.1471 -0.9751
-12 -7 -20 0.0228 -12.0035 -7.0132 -19.9994 -0.0339 0.1471 0.9751
-11 1 14 0.1179 -11.0000 1.0079 14.0047 0.2117 -0.9663 0.2406
11 -1 -14 0.1179 11.0000 -1.0079 -14.0047 -0.2117 0.9663 -0.2406
-9 -1 17 0.1046 -8.9954 -0.9878 17.0084 0.0036 -0.9791 0.1011
9 1 -17 0.1046 8.9954 0.9878 -17.0084 -0.0036 0.9791 -0.1011

loop_
_geom_angle_atom_site_label_1
_geom_angle_atom_site_label_2
_geom_angle_atom_site_label_3
_geom_angle
Cl3 Hf P1 86.493(17)
Cl3 Hf P2 86.506(17)
Cl2 Hf Cl3 174.481(19)
Cl2 Hf Cl1 91.27(2)
Cl2 Hf P1 98.366(17)
Cl2 Hf P2 88.576(17)
Cl1 Hf Cl3 91.62(2)
Cl1 Hf P1 86.699(19)
Cl1 Hf P2 94.652(19)
P2 Hf P1 172.905(15)
N1 Hf Cl3 89.18(5)
N1 Hf Cl2 88.51(5)
N1 Hf Cl1 173.10(5)
N1 Hf P1 86.51(4)
N1 Hf P2 92.24(4)
C14 P1 Hf 100.20(7)
C24 P1 Hf 114.55(7)
C24 P1 C14 107.20(10)
C24 P1 C30 105.11(10)
C30 P1 Hf 123.28(7)
C30 P1 C14 105.01(9)
C15 P2 Hf 98.48(7)
C15 P2 C42B 110.9(2)
C36 P2 Hf 119.41(7)
C36 P2 C15 106.08(10)
C36 P2 C42B 101.1(4)
C42A P2 Hf 119.0(4)
C42A P2 C15 106.6(2)
C42A P2 C36 105.6(4)
C42B P2 Hf 120.2(5)
C2 N1 Hf 118.02(12)
C13 N1 Hf 123.91(13)
C13 N1 C2 104.04(16)
C3 C2 N1 129.14(18)
C3 C2 C7 119.08(18)
C7 C2 N1 111.58(17)
C2 C3 C15 123.73(18)
C4 C3 C2 117.09(19)
C4 C3 C15 119.07(18)
C3 C4 H4 117.8
C3 C4 C5 124.44(19)
C5 C4 H4 117.8
C4 C5 C16 118.85(19)
C6 C5 C4 117.49(19)
C6 C5 C16 123.6(2)
C5 C6 H6 120.2
C5 C6 C7 119.65(19)
C7 C6 H6 120.2
C2 C7 C8 106.05(17)
C6 C7 C2 121.75(18)
C6 C7 C8 132.14(19)
C9 C8 C7 132.33(19)
C9 C8 C13 121.38(18)
C13 C8 C7 106.27(17)
C8 C9 H9 120.0
C10 C9 C8 119.95(19)
C10 C9 H9 120.0
C9 C10 C11 117.64(19)
C9 C10 C20 123.55(19)
C11 C10 C20 118.80(18)
C10 C11 H11 118.0
C12 C11 C10 123.95(19)
C12 C11 H11 118.0
C11 C12 C13 117.75(19)
C11 C12 C14 119.95(18)
C13 C12 C14 122.25(18)
C8 C13 N1 111.71(16)
C12 C13 N1 129.04(18)
C12 C13 C8 119.21(18)
P1 C14 H14A 110.1
P1 C14 H14B 110.2
C12 C14 P1 107.78(13)
C12 C14 H14A 110.2
C12 C14 H14B 110.2
H14A C14 H14B 108.5
P2 C15 H15A 108.9
P2 C15 H15B 108.9
C3 C15 P2 113.22(14)
C3 C15 H15A 108.9
C3 C15 H15B 108.9
H15A C15 H15B 107.7
C5 C16 C17 107.8(2)
C5 C16 C19 112.46(19)
C18 C16 C5 110.8(2)
C18 C16 C17 108.7(2)
C18 C16 C19 108.2(2)
C19 C16 C17 108.9(2)
C16 C17 H17A 109.5
C16 C17 H17B 109.5
C16 C17 H17C 109.5
H17A C17 H17B 109.5
H17A C17 H17C 109.5
H17B C17 H17C 109.5
C16 C18 H18A 109.5
C16 C18 H18B 109.5
C16 C18 H18C 109.5
H18A C18 H18B 109.5
H18A C18 H18C 109.5
H18B C18 H18C 109.5
C16 C19 H19A 109.5
C16 C19 H19B 109.5
C16 C19 H19C 109.5
H19A C19 H19B 109.5
H19A C19 H19C 109.5
H19B C19 H19C 109.5
C10 C20 C21 109.36(19)
C10 C20 C22 109.44(18)
C21 C20 C22 109.0(2)
C23 C20 C10 112.41(18)
C23 C20 C21 108.1(2)
C23 C20 C22 108.5(2)
C20 C21 H21A 109.5
C20 C21 H21B 109.5
C20 C21 H21C 109.5
H21A C21 H21B 109.5
H21A C21 H21C 109.5
H21B C21 H21C 109.5
C20 C22 H22A 109.5
C20 C22 H22B 109.5
C20 C22 H22C 109.5
H22A C22 H22B 109.5
H22A C22 H22C 109.5
H22B C22 H22C 109.5
C20 C23 H23A 109.5
C20 C23 H23B 109.5
C20 C23 H23C 109.5
H23A C23 H23B 109.5
H23A C23 H23C 109.5
H23B C23 H23C 109.5
C25 C24 P1 118.99(16)
C29 C24 P1 121.45(18)
C29 C24 C25 119.6(2)
C24 C25 H25 120.0
C26 C25 C24 120.0(2)
C26 C25 H25 120.0
C25 C26 H26 120.1
C27 C26 C25 119.7(3)
C27 C26 H26 120.1
C26 C27 H27 119.7
C28 C27 C26 120.5(2)
C28 C27 H27 119.7
C27 C28 H28 119.8
C27 C28 C29 120.5(2)
C29 C28 H28 119.8
C24 C29 H29 120.2
C28 C29 C24 119.7(2)
C28 C29 H29 120.2
C31 C30 P1 121.21(16)
C35 C30 P1 119.41(15)
C35 C30 C31 119.32(19)
C30 C31 H31 119.9
C32 C31 C30 120.2(2)
C32 C31 H31 119.9
C31 C32 H32 119.9
C33 C32 C31 120.2(2)
C33 C32 H32 119.9
C32 C33 H33 120.0
C34 C33 C32 119.9(2)
C34 C33 H33 120.0
C33 C34 H34 119.8
C33 C34 C35 120.4(2)
C35 C34 H34 119.8
C30 C35 H35 120.0
C34 C35 C30 120.0(2)
C34 C35 H35 120.0
C37 C36 P2 119.73(17)
C41 C36 P2 120.74(17)
C41 C36 C37 119.5(2)
C36 C37 H37 120.0
C38 C37 C36 119.9(2)
C38 C37 H37 120.0
C37 C38 H38 119.9
C39 C38 C37 120.3(2)
C39 C38 H38 119.9
C38 C39 H39 120.0
C40 C39 C38 120.0(2)
C40 C39 H39 120.0
C39 C40 H40 119.9
C39 C40 C41 120.2(2)
C41 C40 H40 119.9
C36 C41 C40 120.1(2)
C36 C41 H41 120.0
C40 C41 H41 120.0
C43A C42A P2 116.2(4)
C43A C42A C47A 119.3(4)
C47A C42A P2 124.6(5)
C42A C43A H43A 120.0
C42A C43A C44A 119.9(4)
C44A C43A H43A 120.0
C43A C44A H44A 119.7
C45A C44A C43A 120.5(5)
C45A C44A H44A 119.7
C44A C45A H45A 120.2
C46A C45A C44A 119.7(4)
C46A C45A H45A 120.2
C45A C46A H46A 119.9
C45A C46A C47A 120.2(4)
C47A C46A H46A 119.9
C42A C47A C46A 120.2(4)
C42A C47A H47A 119.9
C46A C47A H47A 119.9
C43B C42B P2 120.3(5)
C43B C42B C47B 118.7(5)
C47B C42B P2 120.8(5)
C42B C43B H43B 119.9
C42B C43B C44B 120.1(5)
C44B C43B H43B 119.9
C43B C44B H44B 119.5
C45B C44B C43B 120.9(5)
C45B C44B H44B 119.5
C44B C45B H45B 120.5
C46B C45B C44B 119.1(5)
C46B C45B H45B 120.5
C45B C46B H46B 119.6
C45B C46B C47B 120.8(5)
C47B C46B H46B 119.6
C42B C47B C46B 120.3(5)
C42B C47B H47B 119.9
C46B C47B H47B 119.9

loop_
_geom_bond_atom_site_label_1
_geom_bond_atom_site_label_2
_geom_bond_distance
Hf Cl3 2.4307(5)
Hf Cl2 2.3897(5)
Hf Cl1 2.4127(6)
Hf P1 2.7467(5)
Hf P2 2.7420(5)
Hf N1 2.1715(17)
P1 C14 1.841(2)
P1 C24 1.816(2)
P1 C30 1.824(2)
P2 C15 1.840(2)
P2 C36 1.821(2)
P2 C42A 1.810(5)
P2 C42B 1.854(5)
N1 C2 1.417(3)
N1 C13 1.413(3)
C2 C3 1.413(3)
C2 C7 1.415(3)
C3 C4 1.390(3)
C3 C15 1.512(3)
C4 H4 0.9500
C4 C5 1.411(3)
C5 C6 1.391(3)
C5 C16 1.530(3)
C6 H6 0.9500
C6 C7 1.400(3)
C7 C8 1.444(3)
C8 C9 1.404(3)
C8 C13 1.413(3)
C9 H9 0.9500
C9 C10 1.394(3)
C10 C11 1.410(3)
C10 C20 1.534(3)
C11 H11 0.9500
C11 C12 1.391(3)
C12 C13 1.412(3)
C12 C14 1.507(3)
C14 H14A 0.9900
C14 H14B 0.9900
C15 H15A 0.9900
C15 H15B 0.9900
C16 C17 1.548(4)
C16 C18 1.526(4)
C16 C19 1.530(4)
C17 H17A 0.9800
C17 H17B 0.9800
C17 H17C 0.9800
C18 H18A 0.9800
C18 H18B 0.9800
C18 H18C 0.9800
C19 H19A 0.9800
C19 H19B 0.9800
C19 H19C 0.9800
C20 C21 1.534(3)
C20 C22 1.536(3)
C20 C23 1.526(3)
C21 H21A 0.9800
C21 H21B 0.9800
C21 H21C 0.9800
C22 H22A 0.9800
C22 H22B 0.9800
C22 H22C 0.9800
C23 H23A 0.9800
C23 H23B 0.9800
C23 H23C 0.9800
C24 C25 1.400(3)
C24 C29 1.396(3)
C25 H25 0.9500
C25 C26 1.394(3)
C26 H26 0.9500
C26 C27 1.385(4)
C27 H27 0.9500
C27 C28 1.377(5)
C28 H28 0.9500
C28 C29 1.392(4)
C29 H29 0.9500
C30 C31 1.400(3)
C30 C35 1.397(3)
C31 H31 0.9500
C31 C32 1.395(3)
C32 H32 0.9500
C32 C33 1.390(3)
C33 H33 0.9500
C33 C34 1.387(3)
C34 H34 0.9500
C34 C35 1.396(3)
C35 H35 0.9500
C36 C37 1.402(3)
C36 C41 1.392(3)
C37 H37 0.9500
C37 C38 1.392(3)
C38 H38 0.9500
C38 C39 1.389(4)
C39 H39 0.9500
C39 C40 1.386(4)
C40 H40 0.9500
C40 C41 1.397(3)
C41 H41 0.9500
C42A C43A 1.379(7)
C42A C47A 1.389(7)
C43A H43A 0.9500
C43A C44A 1.397(5)
C44A H44A 0.9500
C44A C45A 1.380(9)
C45A H45A 0.9500
C45A C46A 1.368(9)
C46A H46A 0.9500
C46A C47A 1.397(5)
C47A H47A 0.9500
C42B C43B 1.377(8)
C42B C47B 1.389(8)
C43B H43B 0.9500
C43B C44B 1.399(6)
C44B H44B 0.9500
C44B C45B 1.374(10)
C45B H45B 0.9500
C45B C46B 1.364(10)
C46B H46B 0.9500
C46B C47B 1.397(6)
C47B H47B 0.9500

loop_
_geom_torsion_atom_site_label_1
_geom_torsion_atom_site_label_2
_geom_torsion_atom_site_label_3
_geom_torsion_atom_site_label_4
_geom_torsion
Hf P1 C14 C12 -67.92(14)
Hf P1 C24 C25 77.06(18)
Hf P1 C24 C29 -103.67(18)
Hf P1 C30 C31 -151.14(15)
Hf P1 C30 C35 31.4(2)
Hf P2 C15 C3 56.89(15)
Hf P2 C36 C37 165.52(14)
Hf P2 C36 C41 -15.2(2)
Hf P2 C42A C43A 61.9(8)
Hf P2 C42A C47A -120.0(9)
Hf P2 C42B C43B 92.2(11)
Hf P2 C42B C47B -84.2(11)
Hf N1 C2 C3 49.5(2)
Hf N1 C2 C7 -135.63(14)
Hf N1 C13 C8 133.12(15)
Hf N1 C13 C12 -49.3(3)
P1 C24 C25 C26 177.84(18)
P1 C24 C29 C28 -177.7(2)
P1 C30 C31 C32 -177.35(18)
P1 C30 C35 C34 176.83(17)
P2 C36 C37 C38 179.23(17)
P2 C36 C41 C40 -179.46(19)
P2 C42A C43A C44A 177.6(6)
P2 C42A C47A C46A -179.9(6)
P2 C42B C43B C44B -177.7(8)
P2 C42B C47B C46B 179.1(8)
N1 C2 C3 C4 -179.97(19)
N1 C2 C3 C15 3.9(3)
N1 C2 C7 C6 178.05(18)
N1 C2 C7 C8 -4.3(2)
C2 N1 C13 C8 -5.6(2)
C2 N1 C13 C12 171.95(19)
C2 C3 C4 C5 0.5(3)
C2 C3 C15 P2 -68.6(2)
C2 C7 C8 C9 -177.7(2)
C2 C7 C8 C13 0.7(2)
C3 C2 C7 C6 -6.5(3)
C3 C2 C7 C8 171.13(17)
C3 C4 C5 C6 -5.8(3)
C3 C4 C5 C16 171.5(2)
C4 C3 C15 P2 115.29(18)
C4 C5 C6 C7 4.8(3)
C4 C5 C16 C17 -65.8(3)
C4 C5 C16 C18 52.9(3)
C4 C5 C16 C19 174.2(2)
C5 C6 C7 C2 1.2(3)
C5 C6 C7 C8 -175.8(2)
C6 C5 C16 C17 111.2(3)
C6 C5 C16 C18 -130.0(2)
C6 C5 C16 C19 -8.8(3)
C6 C7 C8 C9 -0.3(4)
C6 C7 C8 C13 178.0(2)
C7 C2 C3 C4 5.5(3)
C7 C2 C3 C15 -170.62(18)
C7 C8 C9 C10 175.9(2)
C7 C8 C13 N1 3.2(2)
C7 C8 C13 C12 -174.65(17)
C8 C9 C10 C11 -0.5(3)
C8 C9 C10 C20 -179.90(19)
C9 C8 C13 N1 -178.27(18)
C9 C8 C13 C12 3.9(3)
C9 C10 C11 C12 1.8(3)
C9 C10 C20 C21 -123.2(2)
C9 C10 C20 C22 117.4(2)
C9 C10 C20 C23 -3.2(3)
C10 C11 C12 C13 -0.1(3)
C10 C11 C12 C14 177.34(19)
C11 C10 C20 C21 57.4(3)
C11 C10 C20 C22 -62.0(3)
C11 C10 C20 C23 177.4(2)
C11 C12 C13 N1 179.94(19)
C11 C12 C13 C8 -2.7(3)
C11 C12 C14 P1 -112.16(18)
C13 N1 C2 C3 -168.78(19)
C13 N1 C2 C7 6.0(2)
C13 C8 C9 C10 -2.3(3)
C13 C12 C14 P1 65.2(2)
C14 P1 C24 C25 -172.75(17)
C14 P1 C24 C29 6.5(2)
C14 P1 C30 C31 95.58(19)
C14 P1 C30 C35 -81.87(18)
C14 C12 C13 N1 2.5(3)
C14 C12 C13 C8 179.93(18)
C15 P2 C36 C37 55.73(19)
C15 P2 C36 C41 -124.99(19)
C15 P2 C42A C43A 171.8(7)
C15 P2 C42A C47A -10.1(10)
C15 P2 C42B C43B -153.9(9)
C15 P2 C42B C47B 29.7(13)
C15 C3 C4 C5 176.89(19)
C16 C5 C6 C7 -172.3(2)
C20 C10 C11 C12 -178.84(19)
C24 P1 C14 C12 172.24(13)
C24 P1 C30 C31 -17.3(2)
C24 P1 C30 C35 165.21(17)
C24 C25 C26 C27 0.3(4)
C25 C24 C29 C28 1.5(4)
C25 C26 C27 C28 0.8(4)
C26 C27 C28 C29 -0.7(4)
C27 C28 C29 C24 -0.4(4)
C29 C24 C25 C26 -1.4(3)
C30 P1 C14 C12 60.80(15)
C30 P1 C24 C25 -61.38(19)
C30 P1 C24 C29 117.88(19)
C30 C31 C32 C33 0.4(3)
C31 C30 C35 C34 -0.7(3)
C31 C32 C33 C34 -0.3(4)
C32 C33 C34 C35 -0.3(4)
C33 C34 C35 C30 0.8(3)
C35 C30 C31 C32 0.1(3)
C36 P2 C15 C3 -179.08(14)
C36 P2 C42A C43A -75.7(8)
C36 P2 C42A C47A 102.4(9)
C36 P2 C42B C43B -41.7(11)
C36 P2 C42B C47B 141.9(11)
C36 C37 C38 C39 0.1(3)
C37 C36 C41 C40 -0.2(3)
C37 C38 C39 C40 0.1(4)
C38 C39 C40 C41 -0.4(4)
C39 C40 C41 C36 0.4(4)
C41 C36 C37 C38 -0.1(3)
C42A P2 C15 C3 -66.9(4)
C42A P2 C36 C37 -57.1(3)
C42A P2 C36 C41 122.1(3)
C42A P2 C42B C43B 171(10)
C42A P2 C42B C47B -6(8)
C42A C43A C44A C45A 0.9(13)
C43A C42A C47A C46A -1.9(13)
C43A C44A C45A C46A 1(2)
C44A C45A C46A C47A -4(2)
C45A C46A C47A C42A 4.1(14)
C47A C42A C43A C44A -0.6(12)
C42B P2 C15 C3 -70.1(6)
C42B P2 C36 C37 -60.1(4)
C42B P2 C36 C41 119.2(4)
C42B P2 C42A C43A -43(8)
C42B P2 C42A C47A 135(10)
C42B C43B C44B C45B 0.5(15)
C43B C42B C47B C46B 2.7(17)
C43B C44B C45B C46B -1(3)
C44B C45B C46B C47B 3(3)
C45B C46B C47B C42B -3.5(19)
C47B C42B C43B C44B -1.2(15)
